data_4509900
loop_
_publ_author_name
'Zhang, Chuanlei'
'Zhang, Mingdao'
'Qin, Ling'
'Zheng, Hegen'

_publ_section_title
;
 Crystal Structures and Spectroscopic Properties of Metal--Organic
 Frameworks Based on Rigid Ligands with Flexible Functional Groups
;
_journal_issue 2
_journal_name_full 'Crystal Growth &amp; Design'
_journal_page_first 491
_journal_paper_doi 10.1021/cg401149h
_journal_volume 14
_journal_year 2014
_chemical_formula_sum 'C32 H24 Cd N4 O10'
_chemical_formula_weight 736.95
_chemical_name_systematic
; 
 ? 
;
_space_group_IT_number 2
_symmetry_cell_setting triclinic
_symmetry_space_group_name_Hall '-P 1'
_symmetry_space_group_name_H-M 'P -1'
_atom_sites_solution_hydrogens geom
_atom_sites_solution_primary direct
_atom_sites_solution_secondary difmap
_audit_creation_method SHELXL-97
_cell_angle_alpha 108.2510(10)
_cell_angle_beta 94.8050(10)
_cell_angle_gamma 98.4340(10)
_cell_formula_units_Z 1
_cell_length_a 7.3036(3)
_cell_length_b 10.4501(4)
_cell_length_c 11.5545(4)
_cell_measurement_reflns_used 3967
_cell_measurement_temperature 293(2)
_cell_measurement_theta_max 28.37
_cell_measurement_theta_min 2.30
_cell_volume 820.52(5)
_computing_cell_refinement 'Bruker SMART'
_computing_data_collection 'Bruker SMART'
_computing_data_reduction 'Bruker SAINT'
_computing_molecular_graphics 'Bruker SHELXTL'
_computing_publication_material 'Bruker SHELXTL'
_computing_structure_refinement 'SHELXL-97 (Sheldrick, 1997)'
_computing_structure_solution 'SHELXS-97 (Sheldrick, 1990)'
_diffrn_ambient_temperature 293(2)
_diffrn_measured_fraction_theta_full 0.995
_diffrn_measured_fraction_theta_max 0.995
_diffrn_measurement_device_type 'CCD area detector'
_diffrn_measurement_method 'phi and omega scans'
_diffrn_radiation_monochromator graphite
_diffrn_radiation_source 'fine-focus sealed tube'
_diffrn_radiation_type MoK\a
_diffrn_radiation_wavelength 0.71073
_diffrn_reflns_av_R_equivalents 0.0685
_diffrn_reflns_av_sigmaI/netI 0.0616
_diffrn_reflns_limit_h_max 9
_diffrn_reflns_limit_h_min -8
_diffrn_reflns_limit_k_max 13
_diffrn_reflns_limit_k_min -6
_diffrn_reflns_limit_l_max 14
_diffrn_reflns_limit_l_min -14
_diffrn_reflns_number 5176
_diffrn_reflns_theta_full 26.37
_diffrn_reflns_theta_max 26.37
_diffrn_reflns_theta_min 1.87
_exptl_absorpt_coefficient_mu 0.727
_exptl_absorpt_correction_T_max 0.8448
_exptl_absorpt_correction_T_min 0.8006
_exptl_absorpt_correction_type multi-scan
_exptl_absorpt_process_details 'SADABS; Bruker, 2000'
_exptl_crystal_density_diffrn 1.491
_exptl_crystal_density_meas 1.491
_exptl_crystal_density_method 'not measured'
_exptl_crystal_F_000 372
_exptl_crystal_size_max 0.32
_exptl_crystal_size_mid 0.28
_exptl_crystal_size_min 0.24
_refine_diff_density_max 0.673
_refine_diff_density_min -0.760
_refine_diff_density_rms 0.093
_refine_ls_extinction_method none
_refine_ls_goodness_of_fit_ref 1.044
_refine_ls_hydrogen_treatment mixed
_refine_ls_matrix_type full
_refine_ls_number_parameters 249
_refine_ls_number_reflns 3327
_refine_ls_number_restraints 24
_refine_ls_restrained_S_all 1.062
_refine_ls_R_factor_all 0.0349
_refine_ls_R_factor_gt 0.0346
_refine_ls_shift/su_max 0.000
_refine_ls_shift/su_mean 0.000
_refine_ls_structure_factor_coef Fsqd
_refine_ls_weighting_details 'calc w=1/[\s^2^(Fo^2^)+(0.0530P)^2^+0.0000P] where P=(Fo^2^+2Fc^2^)/3'
_refine_ls_weighting_scheme calc
_refine_ls_wR_factor_gt 0.0913
_refine_ls_wR_factor_ref 0.0917
_reflns_number_gt 3269
_reflns_number_total 3327
_reflns_threshold_expression >2sigma(I)
_cod_data_source_file cg401149h_si_002.cif
_cod_data_source_block 4
_cod_depositor_comments
;
The following automatic conversions were performed:

'_symmetry_cell_setting' value 'Triclinic' changed to 'triclinic'
according to
/usr/data/users/saulius/automatic-downloads/current/ACS/lib/dictionaries/cif_core.dic
dictionary named 'cif_core.dic' version 2.4.2 from 2011-04-26.

Automatic conversion script
Id: cif_fix_values 2281 2013-09-26 08:29:07Z andrius 
;
_cod_original_sg_symbol_H-M P-1
_cod_database_code 4509900

loop_
_symmetry_equiv_pos_as_xyz
'x, y, z'
'-x, -y, -z'

loop_
_atom_site_label
_atom_site_type_symbol
_atom_site_fract_x
_atom_site_fract_y
_atom_site_fract_z
_atom_site_U_iso_or_equiv
_atom_site_adp_type
_atom_site_occupancy
_atom_site_symmetry_multiplicity
_atom_site_calc_flag
_atom_site_refinement_flags
_atom_site_disorder_assembly
_atom_site_disorder_group
Cd1 Cd 0.5000 0.5000 0.0000 0.02295(11) Uani 1 2 d S . .
O1 O 0.7144(3) 0.4351(3) 0.1259(2) 0.0392(5) Uani 1 1 d . . .
H1A H 0.662(6) 0.350(4) 0.093(3) 0.047 Uiso 1 1 d . . .
H1B H 0.728(6) 0.474(4) 0.192(4) 0.047 Uiso 1 1 d . . .
O2 O 0.7216(3) 0.6838(2) 0.0127(2) 0.0359(5) Uani 1 1 d . . .
O3 O 0.5289(3) 0.7964(3) -0.0593(3) 0.0580(7) Uani 1 1 d . . .
O4 O 0.2660(4) 0.8793(3) 0.59024(19) 0.0515(7) Uani 1 1 d . . .
N1 N 0.3651(3) 0.6369(2) 0.15971(19) 0.0295(5) Uani 1 1 d . . .
C1 C 0.4643(4) 0.7395(3) 0.2542(3) 0.0411(7) Uani 1 1 d . . .
H1 H 0.5940 0.7524 0.2611 0.049 Uiso 1 1 calc R . .
C5 C 0.1807(4) 0.6212(3) 0.1520(2) 0.0352(6) Uani 1 1 d . . .
H5 H 0.1093 0.5486 0.0877 0.042 Uiso 1 1 calc R . .
C4 C 0.0887(4) 0.7072(3) 0.2345(2) 0.0344(6) Uani 1 1 d . . .
H4 H -0.0411 0.6938 0.2234 0.041 Uiso 1 1 calc R . .
C3 C 0.1904(4) 0.8127(3) 0.3331(2) 0.0296(6) Uani 1 1 d . . .
C2 C 0.3834(4) 0.8277(3) 0.3424(3) 0.0429(8) Uani 1 1 d . . .
H2 H 0.4582 0.8970 0.4078 0.052 Uiso 1 1 calc R . .
C6 C 0.0945(4) 0.9087(3) 0.4207(2) 0.0312(6) Uani 1 1 d . . .
C7 C -0.0410(4) 0.9673(3) 0.3748(2) 0.0355(6) Uani 1 1 d . . .
H7 H -0.0690 0.9451 0.2900 0.043 Uiso 1 1 calc R . .
C8 C 0.1359(4) 0.9422(3) 0.5489(3) 0.0339(6) Uani 1 1 d . . .
C9 C 0.2894(7) 0.8956(5) 0.7187(3) 0.0646(12) Uani 1 1 d . . .
H9A H 0.3435 0.9891 0.7653 0.097 Uiso 1 1 calc R . .
H9B H 0.3705 0.8364 0.7338 0.097 Uiso 1 1 calc R . .
H9C H 0.1700 0.8723 0.7431 0.097 Uiso 1 1 calc R . .
C10 C 0.6870(4) 0.7830(3) -0.0194(3) 0.0307(6) Uani 1 1 d . . .
C11 C 0.8503(4) 0.8959(3) -0.0087(2) 0.0268(5) Uani 1 1 d . . .
C12 C 0.8182(4) 1.0207(3) -0.0181(3) 0.0330(6) Uani 1 1 d . . .
H12 H 0.6963 1.0348 -0.0307 0.040 Uiso 1 1 calc R . .
C13 C 0.9665(4) 1.1233(3) -0.0089(3) 0.0319(6) Uani 1 1 d . . .
H13 H 0.9436 1.2065 -0.0145 0.038 Uiso 1 1 calc R . .
N2 N 0.7545(5) 0.6095(4) 0.5717(3) 0.0650(9) Uani 0.623(12) 1 d P A 1
O5 O 0.7445(8) 0.5725(7) 0.3734(3) 0.145(2) Uani 0.623(12) 1 d P A 1
C14 C 0.700(2) 0.7470(13) 0.6005(13) 0.127(5) Uani 0.623(12) 1 d PU A 1
C16 C 0.794(2) 0.5754(15) 0.6809(10) 0.115(4) Uani 0.623(12) 1 d PU A 1
C18 C 0.7597(15) 0.5209(19) 0.4669(8) 0.136(8) Uani 0.623(12) 1 d P A 1
N2' N 0.7545(5) 0.6095(4) 0.5717(3) 0.0650(9) Uani 0.377(12) 1 d P A 2
O5' O 0.7445(8) 0.5725(7) 0.3734(3) 0.145(2) Uani 0.377(12) 1 d P A 2
C14' C 0.758(2) 0.4491(18) 0.5336(19) 0.097(6) Uani 0.377(12) 1 d PU A 2
C16' C 0.762(3) 0.683(2) 0.6949(12) 0.109(6) Uani 0.377(12) 1 d PU A 2
C18' C 0.7504(15) 0.6558(11) 0.4776(8) 0.048(3) Uani 0.377(12) 1 d P A 2

loop_
_atom_site_aniso_label
_atom_site_aniso_U_11
_atom_site_aniso_U_22
_atom_site_aniso_U_33
_atom_site_aniso_U_23
_atom_site_aniso_U_13
_atom_site_aniso_U_12
Cd1 0.02381(16) 0.01856(15) 0.02496(15) 0.00421(10) 0.01053(10) 0.00173(10)
O1 0.0374(12) 0.0384(13) 0.0381(11) 0.0131(10) -0.0008(10) -0.0019(10)
O2 0.0310(10) 0.0266(10) 0.0523(12) 0.0192(9) 0.0084(9) -0.0028(8)
O3 0.0293(12) 0.0395(14) 0.108(2) 0.0355(14) -0.0032(13) -0.0040(10)
O4 0.0629(16) 0.0694(17) 0.0306(10) 0.0134(11) 0.0101(10) 0.0431(14)
N1 0.0297(12) 0.0308(12) 0.0264(10) 0.0040(9) 0.0120(9) 0.0084(10)
C1 0.0250(14) 0.0450(18) 0.0399(15) -0.0049(13) 0.0089(12) 0.0041(13)
C5 0.0314(15) 0.0374(16) 0.0273(13) -0.0027(11) 0.0057(11) 0.0054(12)
C4 0.0253(14) 0.0410(16) 0.0327(13) 0.0039(12) 0.0070(11) 0.0094(12)
C3 0.0324(14) 0.0305(14) 0.0257(12) 0.0054(11) 0.0109(11) 0.0095(12)
C2 0.0328(16) 0.0423(18) 0.0356(14) -0.0104(13) 0.0054(12) 0.0019(13)
C6 0.0315(14) 0.0321(14) 0.0274(13) 0.0032(11) 0.0113(11) 0.0088(12)
C7 0.0397(16) 0.0410(17) 0.0228(12) 0.0027(11) 0.0096(11) 0.0129(13)
C8 0.0336(15) 0.0383(16) 0.0300(13) 0.0074(12) 0.0083(11) 0.0137(13)
C9 0.081(3) 0.085(3) 0.0386(17) 0.0218(19) 0.0099(18) 0.046(3)
C10 0.0270(13) 0.0255(13) 0.0370(14) 0.0082(11) 0.0101(11) -0.0017(11)
C11 0.0285(13) 0.0218(12) 0.0290(12) 0.0088(10) 0.0066(10) -0.0009(10)
C12 0.0261(13) 0.0305(15) 0.0446(15) 0.0158(12) 0.0065(12) 0.0033(11)
C13 0.0318(14) 0.0236(13) 0.0428(15) 0.0156(11) 0.0062(12) 0.0017(11)
N2 0.068(2) 0.081(3) 0.0482(17) 0.0260(18) 0.0153(16) 0.005(2)
O5 0.139(4) 0.229(7) 0.0442(19) 0.022(3) 0.009(2) 0.021(4)
C14 0.128(8) 0.092(7) 0.167(9) 0.043(6) 0.013(7) 0.035(6)
C16 0.148(8) 0.129(8) 0.088(6) 0.065(6) 0.014(5) 0.028(6)
C18 0.077(6) 0.23(2) 0.055(5) -0.009(8) 0.012(4) 0.015(9)
N2' 0.068(2) 0.081(3) 0.0482(17) 0.0260(18) 0.0153(16) 0.005(2)
O5' 0.139(4) 0.229(7) 0.0442(19) 0.022(3) 0.009(2) 0.021(4)
C14' 0.100(9) 0.085(8) 0.130(10) 0.066(7) 0.010(7) 0.024(6)
C16' 0.123(10) 0.139(11) 0.046(6) 0.011(6) 0.020(6) 0.002(8)
C18' 0.059(6) 0.047(6) 0.041(5) 0.020(4) 0.007(4) 0.004(5)

loop_
_atom_type_symbol
_atom_type_description
_atom_type_scat_dispersion_real
_atom_type_scat_dispersion_imag
_atom_type_scat_source
C C 0.0033 0.0016 'International Tables Vol C Tables 4.2.6.8 and 6.1.1.4'
H H 0.0000 0.0000 'International Tables Vol C Tables 4.2.6.8 and 6.1.1.4'
Cd Cd -0.8075 1.2024 'International Tables Vol C Tables 4.2.6.8 and 6.1.1.4'
N N 0.0061 0.0033 'International Tables Vol C Tables 4.2.6.8 and 6.1.1.4'
O O 0.0106 0.0060 'International Tables Vol C Tables 4.2.6.8 and 6.1.1.4'

loop_
_geom_angle_atom_site_label_1
_geom_angle_atom_site_label_2
_geom_angle_atom_site_label_3
_geom_angle
_geom_angle_site_symmetry_1
_geom_angle_site_symmetry_3
O2 Cd1 O2 180.00(8) 2_665 .
O2 Cd1 N1 89.43(8) 2_665 .
O2 Cd1 N1 90.57(8) . .
O2 Cd1 N1 90.57(8) 2_665 2_665
O2 Cd1 N1 89.43(8) . 2_665
N1 Cd1 N1 180.00(9) . 2_665
O2 Cd1 O1 91.13(8) 2_665 .
O2 Cd1 O1 88.87(8) . .
N1 Cd1 O1 96.60(8) . .
N1 Cd1 O1 83.40(8) 2_665 .
O2 Cd1 O1 88.87(8) 2_665 2_665
O2 Cd1 O1 91.13(8) . 2_665
N1 Cd1 O1 83.40(8) . 2_665
N1 Cd1 O1 96.60(8) 2_665 2_665
O1 Cd1 O1 180.0 . 2_665
Cd1 O1 H1A 91(3) . .
Cd1 O1 H1B 116(3) . .
H1A O1 H1B 125(4) . .
C10 O2 Cd1 123.50(18) . .
C8 O4 C9 117.6(2) . .
C5 N1 C1 117.2(2) . .
C5 N1 Cd1 119.38(18) . .
C1 N1 Cd1 123.17(19) . .
N1 C1 C2 123.0(3) . .
N1 C1 H1 118.5 . .
C2 C1 H1 118.5 . .
N1 C5 C4 123.4(3) . .
N1 C5 H5 118.3 . .
C4 C5 H5 118.3 . .
C3 C4 C5 119.7(3) . .
C3 C4 H4 120.2 . .
C5 C4 H4 120.2 . .
C4 C3 C2 116.9(2) . .
C4 C3 C6 120.5(2) . .
C2 C3 C6 122.6(3) . .
C1 C2 C3 119.8(3) . .
C1 C2 H2 120.1 . .
C3 C2 H2 120.1 . .
C7 C6 C8 118.6(3) . .
C7 C6 C3 119.1(2) . .
C8 C6 C3 122.3(3) . .
C8 C7 C6 122.2(3) 2_576 .
C8 C7 H7 118.9 2_576 .
C6 C7 H7 118.9 . .
O4 C8 C7 124.0(3) . 2_576
O4 C8 C6 116.8(2) . .
C7 C8 C6 119.2(3) 2_576 .
O4 C9 H9A 109.5 . .
O4 C9 H9B 109.5 . .
H9A C9 H9B 109.5 . .
O4 C9 H9C 109.5 . .
H9A C9 H9C 109.5 . .
H9B C9 H9C 109.5 . .
O3 C10 O2 125.4(3) . .
O3 C10 C11 117.3(3) . .
O2 C10 C11 117.3(2) . .
C13 C11 C12 118.9(3) 2_775 .
C13 C11 C10 121.0(2) 2_775 .
C12 C11 C10 120.1(3) . .
C13 C12 C11 120.2(3) . .
C13 C12 H12 119.9 . .
C11 C12 H12 119.9 . .
C12 C13 C11 121.0(3) . 2_775
C12 C13 H13 119.5 . .
C11 C13 H13 119.5 2_775 .
C18 N2 C16 119.0(11) . .
C18 N2 C14 129.3(10) . .
C16 N2 C14 111.5(9) . .
N2 C18 O5 112.7(14) . .

loop_
_geom_bond_atom_site_label_1
_geom_bond_atom_site_label_2
_geom_bond_distance
_geom_bond_site_symmetry_2
Cd1 O2 2.2806(19) 2_665
Cd1 O2 2.2806(19) .
Cd1 N1 2.342(2) .
Cd1 N1 2.342(2) 2_665
Cd1 O1 2.362(2) .
Cd1 O1 2.362(2) 2_665
O1 H1A 0.86(4) .
O1 H1B 0.74(4) .
O2 C10 1.256(3) .
O3 C10 1.251(4) .
O4 C8 1.366(4) .
O4 C9 1.433(4) .
N1 C5 1.325(4) .
N1 C1 1.332(4) .
C1 C2 1.382(4) .
C1 H1 0.9300 .
C5 C4 1.384(4) .
C5 H5 0.9300 .
C4 C3 1.378(4) .
C4 H4 0.9300 .
C3 C2 1.387(4) .
C3 C6 1.486(4) .
C2 H2 0.9300 .
C6 C7 1.389(4) .
C6 C8 1.407(4) .
C7 C8 1.387(4) 2_576
C7 H7 0.9300 .
C8 C7 1.387(4) 2_576
C9 H9A 0.9600 .
C9 H9B 0.9600 .
C9 H9C 0.9600 .
C10 C11 1.517(4) .
C11 C13 1.389(4) 2_775
C11 C12 1.393(4) .
C12 C13 1.380(4) .
C12 H12 0.9300 .
C13 C11 1.389(4) 2_775
C13 H13 0.9300 .
N2 C18 1.281(11) .
N2 C16 1.433(10) .
N2 C14 1.492(13) .
O5 C18 1.354(16) .

loop_
_geom_torsion_atom_site_label_1
_geom_torsion_atom_site_label_2
_geom_torsion_atom_site_label_3
_geom_torsion_atom_site_label_4
_geom_torsion
_geom_torsion_site_symmetry_1
_geom_torsion_site_symmetry_4
O2 Cd1 O2 C10 13(100) 2_665 .
N1 Cd1 O2 C10 -69.9(2) . .
N1 Cd1 O2 C10 110.1(2) 2_665 .
O1 Cd1 O2 C10 -166.5(2) . .
O1 Cd1 O2 C10 13.5(2) 2_665 .
O2 Cd1 N1 C5 -41.1(2) 2_665 .
O2 Cd1 N1 C5 138.9(2) . .
N1 Cd1 N1 C5 58(100) 2_665 .
O1 Cd1 N1 C5 -132.2(2) . .
O1 Cd1 N1 C5 47.8(2) 2_665 .
O2 Cd1 N1 C1 145.2(3) 2_665 .
O2 Cd1 N1 C1 -34.8(3) . .
N1 Cd1 N1 C1 -115(100) 2_665 .
O1 Cd1 N1 C1 54.2(3) . .
O1 Cd1 N1 C1 -125.8(3) 2_665 .
C5 N1 C1 C2 0.2(5) . .
Cd1 N1 C1 C2 174.0(3) . .
C1 N1 C5 C4 1.6(5) . .
Cd1 N1 C5 C4 -172.5(2) . .
N1 C5 C4 C3 -2.3(5) . .
C5 C4 C3 C2 1.1(5) . .
C5 C4 C3 C6 178.2(3) . .
N1 C1 C2 C3 -1.3(6) . .
C4 C3 C2 C1 0.6(5) . .
C6 C3 C2 C1 -176.5(3) . .
C4 C3 C6 C7 -48.7(4) . .
C2 C3 C6 C7 128.3(3) . .
C4 C3 C6 C8 131.2(3) . .
C2 C3 C6 C8 -51.8(5) . .
C8 C6 C7 C8 0.2(5) . 2_576
C3 C6 C7 C8 -179.9(3) . 2_576
C9 O4 C8 C7 7.5(5) . 2_576
C9 O4 C8 C6 -170.7(4) . .
C7 C6 C8 O4 178.1(3) . .
C3 C6 C8 O4 -1.7(5) . .
C7 C6 C8 C7 -0.2(5) . 2_576
C3 C6 C8 C7 179.9(3) . 2_576
Cd1 O2 C10 O3 1.7(4) . .
Cd1 O2 C10 C11 -178.35(16) . .
O3 C10 C11 C13 -166.0(3) . 2_775
O2 C10 C11 C13 14.1(4) . 2_775
O3 C10 C11 C12 13.2(4) . .
O2 C10 C11 C12 -166.8(3) . .
C13 C11 C12 C13 -0.6(5) 2_775 .
C10 C11 C12 C13 -179.8(2) . .
C11 C12 C13 C11 0.6(5) . 2_775
C16 N2 C18 O5 -171.7(8) . .
C14 N2 C18 O5 12.7(15) . .
